data_7038143
loop_
_publ_author_name
'Ara, Irene'
'Forni\'es, Juan'
'Ib\'a\~nez, Susana'
'Mastrorilli, Piero'
'Todisco, Stefano'
'Gallo, Vito'

_publ_section_title
;
 Polynuclear platinum phosphanido/phosphinito complexes: formation of P-O
 and P-O-P bonds through reductive coupling processes.
;
_journal_issue 5
_journal_name_full 'Dalton transactions (Cambridge, England : 2003)'
_journal_page_first 2156
_journal_page_last 2171
_journal_paper_doi 10.1039/c5dt02593a
_journal_volume 45
_journal_year 2016
_chemical_formula_moiety '2(C63 H48 F10 O3 P4 Pt3) 5(C3 H6 O)'
_chemical_formula_sum 'C70.5 H63 F10 O5.5 P4 Pt3'
_chemical_formula_weight 1897.36
_chemical_name_systematic
; 
 ? 
;
_space_group_IT_number 19
_symmetry_cell_setting orthorhombic
_symmetry_space_group_name_Hall 'P 2ac 2ab'
_symmetry_space_group_name_H-M 'P 21 21 21'
_atom_sites_solution_hydrogens geom
_atom_sites_solution_primary direct
_atom_sites_solution_secondary difmap
_audit_creation_method SHELXL-97
_audit_update_record
;
2015-09-09 deposited with the CCDC.
2015-10-29 downloaded from the CCDC.
;
_cell_angle_alpha 90.00
_cell_angle_beta 90.00
_cell_angle_gamma 90.00
_cell_formula_units_Z 4
_cell_length_a 15.6938(7)
_cell_length_b 17.0520(8)
_cell_length_c 26.2736(12)
_cell_measurement_reflns_used 9858
_cell_measurement_temperature 100(2)
_cell_measurement_theta_max 28.47
_cell_measurement_theta_min 2.51
_cell_volume 7031.1(6)
_computing_cell_refinement 'SAINT+ 6.02 (Bruker AXS, 1999)'
_computing_data_collection 'SMART v. 5.611 (Bruker AXS, 2000)'
_computing_data_reduction 'SAINT+ 6.02 (Bruker AXS, 1999)'
_computing_molecular_graphics 'XP, SHELXTL v. 6.10 (Bruker, 2000)'
_computing_publication_material 'XCIF, SHELXTL v. 6.10 (Bruker, 2000)'
_computing_structure_refinement 'SHELXL-97 (Sheldrick, 1997)'
_computing_structure_solution 'SHELXS-97 (Sheldrick, 1990)'
_diffrn_ambient_temperature 100(2)
_diffrn_detector_area_resol_mean 8.26
_diffrn_measured_fraction_theta_full 0.999
_diffrn_measured_fraction_theta_max 0.999
_diffrn_measurement_device_type 'Bruker SMART APEX CCD system'
_diffrn_measurement_method '\w rotations with narrow frames'
_diffrn_radiation_monochromator graphite
_diffrn_radiation_source 'fine-focus sealed tube'
_diffrn_radiation_type MoK\a
_diffrn_radiation_wavelength 0.71073
_diffrn_reflns_av_R_equivalents 0.0401
_diffrn_reflns_av_sigmaI/netI 0.0555
_diffrn_reflns_limit_h_max 18
_diffrn_reflns_limit_h_min -17
_diffrn_reflns_limit_k_max 20
_diffrn_reflns_limit_k_min -20
_diffrn_reflns_limit_l_max 31
_diffrn_reflns_limit_l_min -17
_diffrn_reflns_number 38349
_diffrn_reflns_theta_full 25.00
_diffrn_reflns_theta_max 25.00
_diffrn_reflns_theta_min 1.51
_exptl_absorpt_coefficient_mu 6.120
_exptl_absorpt_correction_T_max 0.7918
_exptl_absorpt_correction_T_min 0.3334
_exptl_absorpt_correction_type multi-scan
_exptl_absorpt_process_details
;
SADABS; Area-Detector Absorption Correction. Bruker-AXS
within SAINT+ package, v. 6.02 (1999).
;
_exptl_crystal_colour orange
_exptl_crystal_density_diffrn 1.792
_exptl_crystal_density_method 'not measured'
_exptl_crystal_description prism
_exptl_crystal_F_000 3656
_exptl_crystal_size_max 0.23
_exptl_crystal_size_mid 0.05
_exptl_crystal_size_min 0.04
_refine_diff_density_max 4.728
_refine_diff_density_min -2.562
_refine_diff_density_rms 0.162
_refine_ls_abs_structure_details 'Flack H D (1983), Acta Cryst. A39, 876-881'
_refine_ls_abs_structure_Flack 0.016(8)
_refine_ls_extinction_method none
_refine_ls_goodness_of_fit_ref 1.057
_refine_ls_hydrogen_treatment constr
_refine_ls_matrix_type full
_refine_ls_number_parameters 837
_refine_ls_number_reflns 12365
_refine_ls_number_restraints 6
_refine_ls_restrained_S_all 1.057
_refine_ls_R_factor_all 0.0475
_refine_ls_R_factor_gt 0.0426
_refine_ls_shift/su_max 0.004
_refine_ls_shift/su_mean 0.000
_refine_ls_structure_factor_coef Fsqd
_refine_ls_weighting_details 'calc w=1/[\s^2^(Fo^2^)+(0.0481P)^2^+22.3986P] where P=(Fo^2^+2Fc^2^)/3'
_refine_ls_weighting_scheme calc
_refine_ls_wR_factor_gt 0.0993
_refine_ls_wR_factor_ref 0.1018
_reflns_number_gt 11397
_reflns_number_total 12365
_reflns_threshold_expression >2sigma(I)
_cod_data_source_file c5dt02593a1.cif
_cod_data_source_block ial285a
_cod_original_sg_symbol_H-M P2(1)2(1)2(1)
_cod_original_formula_sum 'C70.50 H63 F10 O5.50 P4 Pt3'
_cod_database_code 7038143

loop_
_symmetry_equiv_pos_as_xyz
'x, y, z'
'x+1/2, -y+1/2, -z'
'-x, y+1/2, -z+1/2'
'-x+1/2, -y, z+1/2'

loop_
_atom_site_label
_atom_site_type_symbol
_atom_site_fract_x
_atom_site_fract_y
_atom_site_fract_z
_atom_site_U_iso_or_equiv
_atom_site_adp_type
_atom_site_occupancy
_atom_site_symmetry_multiplicity
_atom_site_calc_flag
_atom_site_refinement_flags
Pt1 Pt -0.06630(2) 0.96325(2) 0.929520(15) 0.02512(10) Uani 1 1 d .
Pt2 Pt 0.08876(2) 0.89293(2) 0.825311(15) 0.02382(9) Uani 1 1 d .
Pt3 Pt 0.24145(3) 0.86580(3) 0.728854(18) 0.03708(12) Uani 1 1 d .
P1 P -0.09441(17) 0.85710(15) 0.87997(10) 0.0272(6) Uani 1 1 d .
P2 P 0.07472(17) 0.93859(14) 0.90917(10) 0.0254(5) Uani 1 1 d .
P3 P 0.10812(17) 0.83089(15) 0.74811(10) 0.0262(6) Uani 1 1 d .
P4 P 0.21674(17) 0.93404(15) 0.79940(11) 0.0282(6) Uani 1 1 d .
O1 O -0.0325(4) 0.8458(4) 0.8346(3) 0.0257(15) Uani 1 1 d .
O2 O 0.2540(6) 0.8101(5) 0.6550(3) 0.053(2) Uani 1 1 d .
O3 O 0.3733(6) 0.9002(6) 0.7194(4) 0.060(3) Uani 1 1 d .
F2 F -0.2365(4) 1.0331(4) 0.8725(2) 0.0392(14) Uani 1 1 d .
F3 F -0.3961(4) 1.0563(4) 0.9052(3) 0.0472(17) Uani 1 1 d .
F4 F -0.4402(4) 1.0218(4) 1.0023(3) 0.0508(18) Uani 1 1 d .
F5 F -0.3212(4) 0.9634(4) 1.0670(3) 0.0524(18) Uani 1 1 d .
F6 F -0.1627(4) 0.9347(4) 1.0355(2) 0.0427(16) Uani 1 1 d .
F8 F -0.1038(4) 1.1434(4) 0.9058(2) 0.0435(16) Uani 1 1 d .
F9 F -0.0721(5) 1.2778(4) 0.9551(3) 0.059(2) Uani 1 1 d .
F10 F 0.0171(6) 1.2758(4) 1.0444(3) 0.066(2) Uani 1 1 d .
F11 F 0.0707(5) 1.1366(4) 1.0843(3) 0.0551(19) Uani 1 1 d .
F12 F 0.0330(5) 1.0014(4) 1.0378(3) 0.0447(17) Uani 1 1 d .
C1 C -0.1915(6) 0.9818(5) 0.9516(4) 0.026(2) Uani 1 1 d .
C2 C -0.2536(7) 1.0121(6) 0.9210(4) 0.031(2) Uani 1 1 d .
C3 C -0.3375(6) 1.0278(6) 0.9375(4) 0.033(2) Uani 1 1 d .
C4 C -0.3591(8) 1.0095(7) 0.9864(5) 0.044(3) Uani 1 1 d .
C5 C -0.3007(7) 0.9798(6) 1.0182(4) 0.034(3) Uani 1 1 d .
C6 C -0.2180(7) 0.9642(6) 1.0008(4) 0.034(2) Uani 1 1 d .
C7 C -0.0377(6) 1.0655(6) 0.9695(4) 0.032(2) Uani 1 1 d .
C8 C -0.0618(7) 1.1381(6) 0.9510(4) 0.035(2) Uani 1 1 d .
C9 C -0.0447(7) 1.2090(6) 0.9756(5) 0.039(3) Uani 1 1 d .
C10 C 0.0009(8) 1.2090(6) 1.0210(5) 0.040(3) Uani 1 1 d .
C11 C 0.0257(7) 1.1389(7) 1.0400(4) 0.039(3) Uani 1 1 d .
C12 C 0.0057(8) 1.0693(6) 1.0154(5) 0.037(3) Uani 1 1 d .
C13 C -0.1991(6) 0.8606(6) 0.8484(5) 0.032(3) Uani 1 1 d .
C14 C -0.2719(7) 0.8290(7) 0.8701(5) 0.042(3) Uani 1 1 d .
H14 H -0.2689 0.8036 0.9023 0.051 Uiso 1 1 calc R
C15 C -0.3488(8) 0.8344(9) 0.8448(6) 0.054(4) Uani 1 1 d .
H15 H -0.3983 0.8122 0.8598 0.065 Uiso 1 1 calc R
C16 C -0.3555(8) 0.8704(8) 0.7995(6) 0.052(3) Uani 1 1 d .
H16 H -0.4090 0.8735 0.7827 0.063 Uiso 1 1 calc R
C17 C -0.2813(8) 0.9036(7) 0.7770(5) 0.044(3) Uani 1 1 d .
H17 H -0.2844 0.9295 0.7450 0.052 Uiso 1 1 calc R
C18 C -0.2060(6) 0.8978(6) 0.8020(4) 0.026(2) Uani 1 1 d .
H18 H -0.1564 0.9200 0.7871 0.031 Uiso 1 1 calc R
C19 C -0.0961(7) 0.7609(6) 0.9131(4) 0.033(2) Uani 1 1 d .
C20 C -0.1349(7) 0.7508(7) 0.9596(5) 0.038(3) Uani 1 1 d .
H20 H -0.1605 0.7944 0.9760 0.045 Uiso 1 1 calc R
C21 C -0.1370(8) 0.6796(7) 0.9821(5) 0.045(3) Uani 1 1 d .
H21 H -0.1674 0.6727 1.0130 0.054 Uiso 1 1 calc R
C22 C -0.0950(8) 0.6171(7) 0.9603(5) 0.046(3) Uani 1 1 d .
H22 H -0.0923 0.5681 0.9774 0.055 Uiso 1 1 calc R
C23 C -0.0571(8) 0.6263(6) 0.9135(5) 0.044(3) Uani 1 1 d .
H23 H -0.0300 0.5830 0.8975 0.053 Uiso 1 1 calc R
C24 C -0.0585(8) 0.6990(6) 0.8898(5) 0.040(3) Uani 1 1 d .
H24 H -0.0332 0.7054 0.8572 0.048 Uiso 1 1 calc R
C25 C 0.1449(6) 1.0169(6) 0.9293(4) 0.028(2) Uani 1 1 d .
C26 C 0.2036(7) 1.0114(6) 0.9695(5) 0.037(3) Uani 1 1 d .
H26 H 0.2101 0.9630 0.9870 0.044 Uiso 1 1 calc R
C27 C 0.2522(9) 1.0754(7) 0.9840(5) 0.050(3) Uani 1 1 d .
H27 H 0.2926 1.0705 1.0108 0.060 Uiso 1 1 calc R
C28 C 0.2420(9) 1.1456(7) 0.9597(5) 0.051(3) Uani 1 1 d .
H28 H 0.2747 1.1897 0.9701 0.061 Uiso 1 1 calc R
C29 C 0.1849(8) 1.1534(6) 0.9203(5) 0.045(3) Uani 1 1 d .
H29 H 0.1777 1.2028 0.9041 0.055 Uiso 1 1 calc R
C30 C 0.1383(8) 1.0895(6) 0.9042(5) 0.037(3) Uani 1 1 d .
H30 H 0.1012 1.0945 0.8758 0.045 Uiso 1 1 calc R
C31 C 0.1059(6) 0.8525(6) 0.9467(4) 0.030(2) Uani 1 1 d .
C32 C 0.1711(6) 0.8045(6) 0.9306(4) 0.030(2) Uani 1 1 d .
H32 H 0.2041 0.8190 0.9018 0.037 Uiso 1 1 calc R
C33 C 0.1894(7) 0.7342(6) 0.9564(5) 0.035(3) Uani 1 1 d .
H33 H 0.2368 0.7033 0.9464 0.042 Uiso 1 1 calc R
C34 C 0.1387(7) 0.7102(6) 0.9960(4) 0.036(3) Uani 1 1 d .
H34 H 0.1486 0.6613 1.0123 0.043 Uiso 1 1 calc R
C35 C 0.0737(8) 0.7580(6) 1.0117(4) 0.037(3) Uani 1 1 d .
H35 H 0.0384 0.7424 1.0392 0.044 Uiso 1 1 calc R
C36 C 0.0590(7) 0.8295(6) 0.9875(4) 0.034(2) Uani 1 1 d .
H36 H 0.0151 0.8629 0.9997 0.040 Uiso 1 1 calc R
C37 C 0.0311(7) 0.8529(6) 0.6982(4) 0.032(2) Uani 1 1 d .
C38 C -0.0551(8) 0.8329(7) 0.7075(5) 0.043(3) Uani 1 1 d .
H38 H -0.0710 0.8089 0.7387 0.051 Uiso 1 1 calc R
C39 C -0.1165(8) 0.8487(7) 0.6703(6) 0.052(3) Uani 1 1 d .
H39 H -0.1743 0.8343 0.6758 0.062 Uiso 1 1 calc R
C40 C -0.0925(10) 0.8857(8) 0.6252(5) 0.057(4) Uani 1 1 d .
H40 H -0.1346 0.8973 0.6003 0.069 Uiso 1 1 calc R
C41 C -0.0103(12) 0.9053(8) 0.6163(6) 0.064(4) Uani 1 1 d .
H41 H 0.0051 0.9301 0.5853 0.076 Uiso 1 1 calc R
C42 C 0.0532(9) 0.8887(7) 0.6537(5) 0.050(3) Uani 1 1 d .
H42 H 0.1109 0.9026 0.6475 0.060 Uiso 1 1 calc R
C43 C 0.1043(6) 0.7252(6) 0.7544(4) 0.025(2) Uani 1 1 d .
C44 C 0.1203(7) 0.6904(6) 0.8017(4) 0.032(2) Uani 1 1 d .
H44 H 0.1329 0.7227 0.8301 0.039 Uiso 1 1 calc R
C45 C 0.1183(8) 0.6101(6) 0.8077(4) 0.041(3) Uani 1 1 d .
H45 H 0.1280 0.5879 0.8404 0.050 Uiso 1 1 calc R
C46 C 0.1026(8) 0.5626(6) 0.7675(5) 0.041(3) Uani 1 1 d .
H46 H 0.1015 0.5073 0.7720 0.049 Uiso 1 1 calc R
C47 C 0.0878(7) 0.5948(6) 0.7191(4) 0.035(2) Uani 1 1 d .
H47 H 0.0777 0.5618 0.6906 0.042 Uiso 1 1 calc R
C48 C 0.0883(7) 0.6756(6) 0.7136(4) 0.032(2) Uani 1 1 d .
H48 H 0.0774 0.6976 0.6810 0.039 Uiso 1 1 calc R
C49 C 0.2167(6) 1.0370(6) 0.7791(4) 0.029(2) Uani 1 1 d .
C50 C 0.1408(7) 1.0721(6) 0.7665(5) 0.037(3) Uani 1 1 d .
H50 H 0.0887 1.0459 0.7737 0.044 Uiso 1 1 calc R
C51 C 0.1391(8) 1.1443(7) 0.7438(5) 0.044(3) Uani 1 1 d .
H51 H 0.0863 1.1679 0.7351 0.053 Uiso 1 1 calc R
C52 C 0.2140(9) 1.1822(7) 0.7337(6) 0.056(4) Uani 1 1 d .
H52 H 0.2124 1.2322 0.7177 0.067 Uiso 1 1 calc R
C53 C 0.2908(9) 1.1501(7) 0.7459(5) 0.048(3) Uani 1 1 d .
H53 H 0.3422 1.1781 0.7400 0.058 Uiso 1 1 calc R
C54 C 0.2925(7) 1.0766(7) 0.7669(5) 0.038(3) Uani 1 1 d .
H54 H 0.3457 1.0521 0.7734 0.045 Uiso 1 1 calc R
C55 C 0.3080(7) 0.9248(6) 0.8423(4) 0.030(2) Uani 1 1 d .
C56 C 0.3353(7) 0.9847(7) 0.8724(4) 0.035(3) Uani 1 1 d .
H56 H 0.3056 1.0332 0.8722 0.042 Uiso 1 1 calc R
C57 C 0.4070(7) 0.9750(7) 0.9037(4) 0.039(3) Uani 1 1 d .
H57 H 0.4259 1.0171 0.9246 0.047 Uiso 1 1 calc R
C58 C 0.4488(7) 0.9065(8) 0.9043(5) 0.047(3) Uani 1 1 d .
H58 H 0.4975 0.9007 0.9254 0.056 Uiso 1 1 calc R
C59 C 0.4217(7) 0.8425(7) 0.8737(5) 0.043(3) Uani 1 1 d .
H59 H 0.4508 0.7937 0.8742 0.052 Uiso 1 1 calc R
C60 C 0.3535(7) 0.8541(7) 0.8443(5) 0.037(3) Uani 1 1 d .
H60 H 0.3346 0.8119 0.8236 0.044 Uiso 1 1 calc R
C61 C 0.2788(8) 0.7493(8) 0.6438(6) 0.055(4) Uani 1 1 d .
C62 C 0.3046(10) 0.6900(10) 0.6833(6) 0.072(5) Uani 1 1 d .
H62A H 0.2965 0.7123 0.7173 0.108 Uiso 1 1 calc R
H62B H 0.3648 0.6763 0.6786 0.108 Uiso 1 1 calc R
H62C H 0.2696 0.6428 0.6797 0.108 Uiso 1 1 calc R
C63 C 0.2854(10) 0.7255(9) 0.5870(6) 0.067(4) Uani 1 1 d .
H63A H 0.2670 0.7694 0.5656 0.100 Uiso 1 1 calc R
H63B H 0.2488 0.6800 0.5806 0.100 Uiso 1 1 calc R
H63C H 0.3446 0.7120 0.5789 0.100 Uiso 1 1 calc R
O4 O 0.3987(8) 0.0214(7) 0.6590(4) 0.080(3) Uani 1 1 d .
C64 C 0.3392(12) 0.0502(9) 0.6332(6) 0.067(4) Uani 1 1 d .
C65 C 0.2609(11) 0.0123(9) 0.6264(6) 0.075(5) Uani 1 1 d .
H65A H 0.2623 -0.0389 0.6432 0.112 Uiso 1 1 calc R
H65B H 0.2502 0.0050 0.5899 0.112 Uiso 1 1 calc R
H65C H 0.2153 0.0443 0.6411 0.112 Uiso 1 1 calc R
C66 C 0.3542(15) 0.1295(10) 0.6116(7) 0.103(7) Uani 1 1 d .
H66A H 0.4117 0.1471 0.6204 0.154 Uiso 1 1 calc R
H66B H 0.3123 0.1663 0.6256 0.154 Uiso 1 1 calc R
H66C H 0.3483 0.1275 0.5745 0.154 Uiso 1 1 calc R
O5 O 0.4786(11) 0.6859(7) 0.8003(7) 0.123(6) Uani 1 1 d .
C67 C 0.4471(17) 0.6255(14) 0.8040(10) 0.122(9) Uani 1 1 d .
C68 C 0.4528(14) 0.5662(13) 0.7543(11) 0.134(10) Uani 1 1 d .
H68A H 0.4866 0.5912 0.7274 0.201 Uiso 1 1 calc R
H68B H 0.3952 0.5555 0.7416 0.201 Uiso 1 1 calc R
H68C H 0.4799 0.5169 0.7644 0.201 Uiso 1 1 calc R
C69 C 0.394(2) 0.601(2) 0.8486(13) 0.200(16) Uani 1 1 d .
H69A H 0.3936 0.6424 0.8742 0.301 Uiso 1 1 calc R
H69B H 0.4181 0.5528 0.8635 0.301 Uiso 1 1 calc R
H69C H 0.3356 0.5902 0.8372 0.301 Uiso 1 1 calc R
O6 O 0.6008(12) 0.8600(11) 0.6620(7) 0.074(6) Uiso 0.50 1 d PD
C70 C 0.6323(15) 0.8228(17) 0.6332(11) 0.062(8) Uiso 0.50 1 d PD
C71 C 0.6250(19) 0.7367(10) 0.6303(11) 0.070(9) Uiso 0.50 1 d PD
H71A H 0.5873 0.7180 0.6575 0.104 Uiso 0.50 1 calc PR
H71B H 0.6815 0.7131 0.6344 0.104 Uiso 0.50 1 calc PR
H71C H 0.6013 0.7218 0.5972 0.104 Uiso 0.50 1 calc PR
C72 C 0.6880(16) 0.8582(14) 0.5916(9) 0.063(8) Uiso 0.50 1 d PD
H72A H 0.6950 0.9145 0.5978 0.094 Uiso 0.50 1 calc PR
H72B H 0.6608 0.8502 0.5585 0.094 Uiso 0.50 1 calc PR
H72C H 0.7439 0.8326 0.5918 0.094 Uiso 0.50 1 calc PR

loop_
_atom_site_aniso_label
_atom_site_aniso_U_11
_atom_site_aniso_U_22
_atom_site_aniso_U_33
_atom_site_aniso_U_23
_atom_site_aniso_U_13
_atom_site_aniso_U_12
Pt1 0.0291(2) 0.02258(18) 0.0237(2) 0.00024(16) 0.00149(16) 0.00174(15)
Pt2 0.02559(19) 0.02097(18) 0.0249(2) 0.00064(16) -0.00024(16) -0.00042(15)
Pt3 0.0383(3) 0.0361(2) 0.0368(3) -0.0044(2) 0.0106(2) -0.00631(18)
P1 0.0269(13) 0.0238(12) 0.0307(14) -0.0007(11) 0.0029(11) -0.0020(11)
P2 0.0290(14) 0.0217(12) 0.0255(13) -0.0001(10) -0.0017(11) 0.0032(10)
P3 0.0307(14) 0.0236(13) 0.0242(14) 0.0014(11) -0.0007(11) 0.0001(10)
P4 0.0286(14) 0.0238(13) 0.0323(15) 0.0016(12) 0.0021(12) -0.0020(10)
O1 0.025(3) 0.025(3) 0.027(4) -0.005(3) 0.000(3) -0.002(3)
O2 0.057(6) 0.050(5) 0.051(6) -0.026(4) 0.018(5) -0.013(5)
O3 0.049(5) 0.059(6) 0.072(7) -0.003(5) 0.015(5) -0.024(4)
F2 0.041(4) 0.045(4) 0.032(3) -0.001(3) 0.000(3) 0.008(3)
F3 0.038(4) 0.052(4) 0.052(4) -0.009(3) 0.001(3) 0.010(3)
F4 0.039(4) 0.053(4) 0.060(5) -0.010(4) 0.022(3) -0.004(3)
F5 0.065(4) 0.049(4) 0.043(4) -0.004(4) 0.027(4) -0.004(4)
F6 0.056(4) 0.045(4) 0.027(4) 0.008(3) -0.001(3) 0.001(3)
F8 0.062(4) 0.031(3) 0.038(4) 0.006(3) -0.007(3) -0.002(3)
F9 0.072(5) 0.034(4) 0.069(5) -0.003(4) -0.010(4) 0.006(4)
F10 0.085(6) 0.041(4) 0.072(6) -0.025(4) -0.014(5) 0.001(4)
F11 0.068(5) 0.052(4) 0.045(4) -0.018(3) -0.016(4) -0.003(4)
F12 0.058(4) 0.040(4) 0.036(4) -0.004(3) -0.013(3) 0.004(3)
C1 0.035(6) 0.020(5) 0.022(5) -0.004(4) 0.006(4) 0.003(4)
C2 0.036(6) 0.026(5) 0.031(6) 0.002(4) 0.007(5) -0.002(4)
C3 0.032(6) 0.028(5) 0.038(7) -0.008(5) 0.002(5) -0.001(4)
C4 0.034(7) 0.040(7) 0.059(9) -0.020(6) 0.018(6) -0.008(5)
C5 0.045(7) 0.032(6) 0.025(6) -0.005(5) 0.015(5) -0.009(5)
C6 0.041(6) 0.027(5) 0.034(6) -0.005(5) 0.004(5) -0.007(5)
C7 0.026(5) 0.031(6) 0.038(7) -0.007(5) 0.011(5) -0.007(4)
C8 0.042(6) 0.027(5) 0.036(6) -0.001(5) 0.003(5) 0.002(5)
C9 0.042(7) 0.027(6) 0.050(8) 0.003(5) 0.008(6) 0.004(5)
C10 0.043(7) 0.026(6) 0.052(8) -0.004(5) -0.009(6) -0.001(5)
C11 0.039(6) 0.044(7) 0.034(7) -0.008(6) -0.008(5) 0.005(5)
C12 0.049(7) 0.019(5) 0.043(7) 0.003(5) 0.001(6) -0.002(5)
C13 0.025(5) 0.019(5) 0.053(7) -0.015(5) 0.001(5) -0.003(4)
C14 0.023(6) 0.052(7) 0.051(8) -0.010(6) 0.002(5) -0.002(5)
C15 0.037(7) 0.074(9) 0.052(9) 0.007(7) 0.011(6) -0.005(6)
C16 0.034(7) 0.062(9) 0.060(9) -0.009(7) -0.009(6) 0.010(6)
C17 0.065(8) 0.032(6) 0.034(7) 0.000(5) -0.011(6) 0.013(6)
C18 0.025(5) 0.022(5) 0.031(6) 0.011(5) -0.004(4) 0.001(4)
C19 0.034(6) 0.024(5) 0.040(6) 0.008(5) -0.017(5) -0.006(4)
C20 0.040(6) 0.033(6) 0.039(7) 0.004(5) 0.001(5) 0.001(5)
C21 0.047(7) 0.030(6) 0.057(9) 0.017(6) 0.005(6) 0.005(5)
C22 0.049(7) 0.033(6) 0.057(8) 0.015(6) 0.002(6) 0.001(5)
C23 0.054(7) 0.019(5) 0.060(8) 0.001(5) 0.000(6) 0.001(5)
C24 0.043(7) 0.028(6) 0.048(7) -0.003(5) -0.003(6) 0.004(5)
C25 0.035(5) 0.028(5) 0.019(5) -0.005(4) 0.001(5) 0.005(4)
C26 0.045(7) 0.023(5) 0.042(7) -0.008(5) 0.004(5) -0.005(4)
C27 0.053(8) 0.048(7) 0.048(8) -0.014(6) -0.002(7) -0.004(6)
C28 0.057(8) 0.033(6) 0.062(9) -0.009(6) -0.011(7) -0.008(6)
C29 0.054(7) 0.019(5) 0.063(9) -0.001(6) -0.009(7) -0.009(5)
C30 0.043(7) 0.031(6) 0.039(7) -0.007(5) -0.001(5) -0.003(5)
C31 0.027(5) 0.033(6) 0.030(6) 0.005(5) -0.006(4) 0.002(4)
C32 0.035(6) 0.034(6) 0.023(5) 0.004(5) -0.009(5) -0.002(4)
C33 0.028(6) 0.036(6) 0.041(7) 0.003(5) -0.008(5) 0.010(5)
C34 0.047(7) 0.025(5) 0.037(7) 0.011(5) -0.013(5) 0.002(5)
C35 0.044(7) 0.032(6) 0.034(6) -0.001(5) -0.003(5) 0.008(5)
C36 0.037(6) 0.025(5) 0.039(7) 0.000(5) 0.000(5) 0.005(4)
C37 0.048(7) 0.025(5) 0.024(5) 0.002(4) -0.005(5) 0.009(5)
C38 0.047(7) 0.042(7) 0.040(7) 0.001(5) -0.010(6) 0.003(5)
C39 0.042(7) 0.046(7) 0.068(9) -0.002(7) -0.018(7) 0.013(5)
C40 0.089(11) 0.045(7) 0.038(7) 0.005(6) -0.038(8) 0.012(8)
C41 0.116(14) 0.034(7) 0.041(8) 0.004(6) -0.011(9) -0.003(8)
C42 0.075(9) 0.037(7) 0.037(7) 0.011(6) -0.011(6) -0.008(6)
C43 0.020(5) 0.030(5) 0.025(5) 0.007(4) -0.005(4) -0.004(4)
C44 0.030(6) 0.036(6) 0.031(6) -0.006(5) -0.006(5) 0.005(4)
C45 0.064(8) 0.027(6) 0.033(6) 0.007(5) -0.001(5) 0.007(5)
C46 0.056(7) 0.018(5) 0.048(7) 0.003(5) 0.017(6) 0.009(5)
C47 0.043(6) 0.026(5) 0.037(6) 0.004(5) 0.002(5) 0.005(5)
C48 0.046(6) 0.024(5) 0.026(6) -0.003(4) 0.001(5) 0.000(5)
C49 0.040(6) 0.026(5) 0.022(5) 0.005(5) 0.005(4) -0.005(4)
C50 0.040(6) 0.031(5) 0.039(7) 0.002(5) -0.005(5) 0.000(5)
C51 0.043(7) 0.050(7) 0.041(7) 0.020(6) 0.001(6) 0.011(6)
C52 0.066(9) 0.029(6) 0.072(10) 0.021(7) 0.020(8) 0.005(6)
C53 0.058(8) 0.032(6) 0.055(8) 0.007(6) 0.003(7) -0.005(6)
C54 0.034(6) 0.037(6) 0.042(7) 0.007(5) -0.008(5) -0.001(5)
C55 0.031(6) 0.026(5) 0.034(6) 0.007(5) 0.009(5) -0.005(4)
C56 0.033(6) 0.040(7) 0.034(6) 0.002(5) 0.003(5) 0.000(5)
C57 0.030(6) 0.047(7) 0.041(7) 0.011(5) -0.001(5) 0.001(5)
C58 0.029(6) 0.062(8) 0.050(8) 0.013(7) -0.012(5) -0.001(6)
C59 0.023(6) 0.041(6) 0.066(8) 0.009(6) 0.008(6) 0.004(5)
C60 0.039(6) 0.031(6) 0.040(7) -0.003(5) 0.014(5) 0.006(5)
C61 0.048(8) 0.037(7) 0.080(11) -0.029(7) 0.028(7) -0.021(6)
C62 0.075(11) 0.077(11) 0.064(11) -0.010(9) 0.014(9) 0.023(8)
C63 0.075(10) 0.061(9) 0.063(10) -0.020(8) 0.005(8) -0.032(8)
O4 0.112(10) 0.074(7) 0.054(7) 0.005(6) 0.027(7) -0.004(7)
C64 0.101(13) 0.057(10) 0.043(9) 0.001(7) 0.016(9) 0.004(9)
C65 0.093(12) 0.065(10) 0.067(10) 0.039(8) 0.023(10) 0.007(9)
C66 0.18(2) 0.055(10) 0.079(13) 0.005(10) 0.040(13) -0.013(12)
O5 0.155(14) 0.041(7) 0.173(16) 0.026(9) 0.020(11) 0.005(8)
C67 0.14(2) 0.076(14) 0.15(2) 0.009(15) 0.051(18) 0.039(14)
C68 0.085(15) 0.091(15) 0.22(3) 0.003(19) -0.032(17) -0.001(12)
C69 0.17(3) 0.21(4) 0.22(4) 0.05(3) 0.07(3) -0.04(3)

loop_
_atom_type_symbol
_atom_type_description
_atom_type_scat_dispersion_real
_atom_type_scat_dispersion_imag
_atom_type_scat_source
C C 0.0033 0.0016 'International Tables Vol C Tables 4.2.6.8 and 6.1.1.4'
H H 0.0000 0.0000 'International Tables Vol C Tables 4.2.6.8 and 6.1.1.4'
O O 0.0106 0.0060 'International Tables Vol C Tables 4.2.6.8 and 6.1.1.4'
F F 0.0171 0.0103 'International Tables Vol C Tables 4.2.6.8 and 6.1.1.4'
P P 0.1023 0.0942 'International Tables Vol C Tables 4.2.6.8 and 6.1.1.4'
Pt Pt -1.7033 8.3905 'International Tables Vol C Tables 4.2.6.8 and 6.1.1.4'

loop_
_geom_angle_atom_site_label_1
_geom_angle_atom_site_label_2
_geom_angle_atom_site_label_3
_geom_angle
C1 Pt1 C7 86.3(4)
C1 Pt1 P1 95.6(3)
C7 Pt1 P1 175.3(3)
C1 Pt1 P2 176.7(3)
C7 Pt1 P2 93.6(3)
P1 Pt1 P2 84.75(9)
O1 Pt2 P4 168.4(2)
O1 Pt2 P3 92.68(19)
P4 Pt2 P3 75.97(10)
O1 Pt2 P2 86.1(2)
P4 Pt2 P2 105.45(10)
P3 Pt2 P2 171.68(9)
O3 Pt3 O2 86.0(4)
O3 Pt3 P4 96.9(3)
O2 Pt3 P4 172.3(3)
O3 Pt3 P3 173.5(3)
O2 Pt3 P3 99.8(2)
P4 Pt3 P3 77.71(10)
O1 P1 C13 102.6(5)
O1 P1 C19 105.0(5)
C13 P1 C19 103.1(5)
O1 P1 Pt1 114.7(3)
C13 P1 Pt1 113.9(3)
C19 P1 Pt1 115.9(4)
C25 P2 C31 105.7(5)
C25 P2 Pt1 112.3(3)
C31 P2 Pt1 106.0(3)
C25 P2 Pt2 117.5(4)
C31 P2 Pt2 102.4(3)
Pt1 P2 Pt2 111.52(11)
C43 P3 C37 104.4(5)
C43 P3 Pt3 108.5(3)
C37 P3 Pt3 113.8(4)
C43 P3 Pt2 111.8(4)
C37 P3 Pt2 116.8(4)
Pt3 P3 Pt2 101.55(11)
C55 P4 C49 105.2(5)
C55 P4 Pt3 109.4(4)
C49 P4 Pt3 105.0(3)
C55 P4 Pt2 119.3(3)
C49 P4 Pt2 112.9(3)
Pt3 P4 Pt2 104.28(11)
P1 O1 Pt2 128.0(4)
C61 O2 Pt3 131.1(11)
C2 C1 C6 114.6(10)
C2 C1 Pt1 124.7(8)
C6 C1 Pt1 120.7(8)
F2 C2 C1 121.0(9)
F2 C2 C3 115.2(10)
C1 C2 C3 123.7(10)
F3 C3 C4 120.5(10)
F3 C3 C2 120.8(10)
C4 C3 C2 118.6(11)
C5 C4 F4 120.6(12)
C5 C4 C3 120.2(11)
F4 C4 C3 119.2(12)
C4 C5 F5 120.4(10)
C4 C5 C6 120.1(11)
F5 C5 C6 119.4(11)
F6 C6 C1 121.0(10)
F6 C6 C5 116.2(10)
C1 C6 C5 122.7(11)
C12 C7 C8 113.5(10)
C12 C7 Pt1 125.7(8)
C8 C7 Pt1 120.8(8)
F8 C8 C7 119.9(9)
F8 C8 C9 116.1(10)
C7 C8 C9 124.0(11)
F9 C9 C10 120.2(10)
F9 C9 C8 120.0(11)
C10 C9 C8 119.8(10)
F10 C10 C11 122.4(11)
F10 C10 C9 119.9(11)
C11 C10 C9 117.6(11)
C10 C11 F11 119.3(11)
C10 C11 C12 121.3(11)
F11 C11 C12 119.5(11)
F12 C12 C7 119.3(10)
F12 C12 C11 116.9(10)
C7 C12 C11 123.9(10)
C18 C13 C14 118.7(10)
C18 C13 P1 118.9(8)
C14 C13 P1 122.5(10)
C15 C14 C13 119.6(13)
C16 C15 C14 121.8(13)
C15 C16 C17 119.0(12)
C18 C17 C16 118.9(11)
C17 C18 C13 122.0(10)
C24 C19 C20 119.8(10)
C24 C19 P1 118.0(9)
C20 C19 P1 122.2(9)
C21 C20 C19 120.9(12)
C20 C21 C22 120.0(12)
C23 C22 C21 119.4(11)
C22 C23 C24 119.8(11)
C19 C24 C23 120.0(12)
C26 C25 C30 117.4(10)
C26 C25 P2 124.7(8)
C30 C25 P2 117.8(8)
C27 C26 C25 121.0(11)
C28 C27 C26 119.8(13)
C27 C28 C29 120.8(11)
C28 C29 C30 120.0(11)
C29 C30 C25 120.8(11)
C36 C31 C32 118.3(10)
C36 C31 P2 120.7(8)
C32 C31 P2 120.6(8)
C31 C32 C33 120.7(11)
C34 C33 C32 120.1(10)
C35 C34 C33 118.8(10)
C34 C35 C36 120.5(11)
C31 C36 C35 121.5(10)
C42 C37 C38 119.9(11)
C42 C37 P3 122.7(10)
C38 C37 P3 117.4(8)
C39 C38 C37 119.5(12)
C38 C39 C40 119.7(13)
C41 C40 C39 121.0(12)
C40 C41 C42 120.0(13)
C37 C42 C41 120.0(13)
C48 C43 C44 117.4(9)
C48 C43 P3 122.8(8)
C44 C43 P3 119.8(8)
C45 C44 C43 121.3(10)
C46 C45 C44 120.5(11)
C45 C46 C47 120.2(10)
C48 C47 C46 118.9(10)
C47 C48 C43 121.7(10)
C50 C49 C54 118.0(10)
C50 C49 P4 119.1(8)
C54 C49 P4 121.8(8)
C51 C50 C49 120.9(11)
C50 C51 C52 119.7(12)
C53 C52 C51 121.6(11)
C52 C53 C54 118.7(12)
C53 C54 C49 121.1(11)
C56 C55 C60 117.6(11)
C56 C55 P4 122.7(8)
C60 C55 P4 119.7(9)
C55 C56 C57 120.3(11)
C58 C57 C56 120.1(12)
C57 C58 C59 121.2(11)
C60 C59 C58 117.0(11)
C59 C60 C55 123.9(11)
O2 C61 C62 121.5(14)
O2 C61 C63 120.4(16)
C62 C61 C63 118.1(12)
O4 C64 C65 122.9(15)
O4 C64 C66 116.4(18)
C65 C64 C66 120.7(18)
O5 C67 C69 124(3)
O5 C67 C68 117(2)
C69 C67 C68 118(2)
O6 C70 C71 125(3)
O6 C70 C72 121(3)
C71 C70 C72 114(2)

loop_
_geom_bond_atom_site_label_1
_geom_bond_atom_site_label_2
_geom_bond_distance
Pt1 C1 2.073(10)
Pt1 C7 2.084(10)
Pt1 P1 2.273(3)
Pt1 P2 2.315(3)
Pt2 O1 2.080(6)
Pt2 P4 2.234(3)
Pt2 P3 2.308(3)
Pt2 P2 2.347(3)
Pt3 O3 2.165(8)
Pt3 O2 2.169(8)
Pt3 P4 2.223(3)
Pt3 P3 2.234(3)
P1 O1 1.549(7)
P1 C13 1.842(11)
P1 C19 1.858(10)
P2 C25 1.811(10)
P2 C31 1.835(10)
P3 C43 1.811(10)
P3 C37 1.822(11)
P4 C55 1.830(12)
P4 C49 1.835(10)
O2 C61 1.146(14)
F2 C2 1.350(12)
F3 C3 1.344(13)
F4 C4 1.356(13)
F5 C5 1.351(12)
F6 C6 1.356(13)
F8 C8 1.360(12)
F9 C9 1.361(13)
F10 C10 1.319(13)
F11 C11 1.362(12)
F12 C12 1.367(12)
C1 C2 1.367(15)
C1 C6 1.389(14)
C2 C3 1.412(15)
C3 C4 1.365(17)
C4 C5 1.340(17)
C5 C6 1.402(15)
C7 C12 1.385(16)
C7 C8 1.383(15)
C8 C9 1.397(16)
C9 C10 1.391(17)
C10 C11 1.353(16)
C11 C12 1.387(16)
C13 C18 1.378(15)
C13 C14 1.386(15)
C14 C15 1.382(18)
C15 C16 1.343(19)
C16 C17 1.425(18)
C17 C18 1.355(15)
C19 C24 1.354(15)
C19 C20 1.374(16)
C20 C21 1.351(15)
C21 C22 1.379(17)
C22 C23 1.373(17)
C23 C24 1.388(15)
C25 C26 1.404(15)
C25 C30 1.406(15)
C26 C27 1.385(16)
C27 C28 1.368(17)
C28 C29 1.376(17)
C29 C30 1.379(15)
C31 C36 1.358(15)
C31 C32 1.376(14)
C32 C33 1.406(15)
C33 C34 1.372(16)
C34 C35 1.369(16)
C35 C36 1.394(14)
C37 C42 1.364(15)
C37 C38 1.416(17)
C38 C39 1.399(17)
C39 C40 1.395(19)
C40 C41 1.35(2)
C41 C42 1.427(19)
C43 C48 1.389(14)
C43 C44 1.400(14)
C44 C45 1.379(15)
C45 C46 1.355(16)
C46 C47 1.405(16)
C47 C48 1.385(13)
C49 C50 1.375(15)
C49 C54 1.404(14)
C50 C51 1.367(16)
C51 C52 1.367(17)
C52 C53 1.363(18)
C53 C54 1.369(16)
C55 C56 1.360(15)
C55 C60 1.402(14)
C56 C57 1.405(15)
C57 C58 1.339(16)
C58 C59 1.419(17)
C59 C60 1.335(16)
C61 C62 1.50(2)
C61 C63 1.55(2)
O4 C64 1.255(19)
C64 C65 1.40(2)
C64 C66 1.49(2)
O5 C67 1.15(3)
C67 C69 1.50(3)
C67 C68 1.65(3)
O6 C70 1.10(3)
C70 C71 1.47(3)
C70 C72 1.52(3)
